data_4331482
loop_
_publ_author_name
'Chen, Yao-Lun'
'Lee, Shih-Wen'
'Chi, Yun'
'Hwang, Kuo-Chu'
'Kumar, Sujit Baran'
'Hu, Ya-Hui'
'Cheng, Yi-Ming'
'Chou, Pi-Tai'
'Peng, Shie-Ming'
'Lee, Gene-Hsiang'
'Yeh, Shi-Jay'
'Chen, Chin-Ti'

_publ_section_title
;
 Synthesis, Characterization, and Photophysical Properties of Os(II)
 Diimine Complexes [Os(N&#x2227;N)(CO)2I2] (N&#x2227;N = Bipyridine,
 Phenanthroline, and Pyridyl Benzoxazole)
;
_journal_issue 12
_journal_name_full 'Inorganic Chemistry'
_journal_page_first 4287
_journal_page_last 4294
_journal_paper_doi 10.1021/ic050036y
_journal_volume 44
_journal_year 2005
_chemical_formula_sum 'C26 H16 I2 N2 O2 Os'
_chemical_formula_weight 832.41
_chemical_name_systematic
; 
 ? 
;
_space_group_IT_number 14
_symmetry_cell_setting monoclinic
_symmetry_space_group_name_Hall '-P 2yn'
_symmetry_space_group_name_H-M 'P 1 21/n 1'
_atom_sites_solution_hydrogens geom
_atom_sites_solution_primary direct
_atom_sites_solution_secondary difmap
_audit_creation_method SHELXL-97
_cell_angle_alpha 90.00
_cell_angle_beta 93.313(1)
_cell_angle_gamma 90.00
_cell_formula_units_Z 4
_cell_length_a 7.3613(3)
_cell_length_b 19.6365(9)
_cell_length_c 16.9027(7)
_cell_measurement_reflns_used 3789
_cell_measurement_temperature 295(2)
_cell_measurement_theta_max 24.39
_cell_measurement_theta_min 2.40
_cell_volume 2439.20(18)
_computing_cell_refinement 'Bruker SAINT'
_computing_data_collection 'Bruker SMART'
_computing_data_reduction 'Bruker SAINT'
_computing_molecular_graphics 'Bruker SHELXTL'
_computing_publication_material 'Bruker SHELXTL'
_computing_structure_refinement 'SHELXL-97 (Sheldrick, 1997)'
_computing_structure_solution 'SHELXS-97 (Sheldrick, 1990)'
_diffrn_ambient_temperature 295(2)
_diffrn_measured_fraction_theta_full 0.999
_diffrn_measured_fraction_theta_max 0.999
_diffrn_measurement_device_type 'BRUKER, SMART ApexCCD area detector'
_diffrn_measurement_method 'omega scans'
_diffrn_radiation_monochromator graphite
_diffrn_radiation_source 'fine-focus sealed tube'
_diffrn_radiation_type MoK\a
_diffrn_radiation_wavelength 0.71073
_diffrn_reflns_av_R_equivalents 0.0536
_diffrn_reflns_av_sigmaI/netI 0.0466
_diffrn_reflns_limit_h_max 9
_diffrn_reflns_limit_h_min -9
_diffrn_reflns_limit_k_max 25
_diffrn_reflns_limit_k_min -25
_diffrn_reflns_limit_l_max 20
_diffrn_reflns_limit_l_min -21
_diffrn_reflns_number 24264
_diffrn_reflns_theta_full 27.49
_diffrn_reflns_theta_max 27.49
_diffrn_reflns_theta_min 1.59
_exptl_absorpt_coefficient_mu 7.785
_exptl_absorpt_correction_T_max 0.7459
_exptl_absorpt_correction_T_min 0.1896
_exptl_absorpt_correction_type multi-scan
_exptl_crystal_colour orange
_exptl_crystal_density_diffrn 2.267
_exptl_crystal_density_meas 0
_exptl_crystal_density_method 'not measured'
_exptl_crystal_description needle
_exptl_crystal_F_000 1536
_exptl_crystal_size_max 0.32
_exptl_crystal_size_mid 0.06
_exptl_crystal_size_min 0.04
_refine_diff_density_max 1.187
_refine_diff_density_min -1.540
_refine_diff_density_rms 0.169
_refine_ls_extinction_method none
_refine_ls_goodness_of_fit_ref 1.181
_refine_ls_hydrogen_treatment mixed
_refine_ls_matrix_type full
_refine_ls_number_parameters 298
_refine_ls_number_reflns 5603
_refine_ls_number_restraints 0
_refine_ls_restrained_S_all 1.181
_refine_ls_R_factor_all 0.0633
_refine_ls_R_factor_gt 0.0522
_refine_ls_shift/su_max 0.000
_refine_ls_shift/su_mean 0.000
_refine_ls_structure_factor_coef Fsqd
_refine_ls_weighting_details 'calc w=1/[\s^2^(Fo^2^)+(0.0307P)^2^+12.3418P] where P=(Fo^2^+2Fc^2^)/3'
_refine_ls_weighting_scheme calc
_refine_ls_wR_factor_gt 0.1006
_refine_ls_wR_factor_ref 0.1090
_reflns_number_gt 4845
_reflns_number_total 5603
_reflns_threshold_expression >2sigma(I)
_cod_data_source_file ic050036ysup1.cif
_cod_data_source_block ic9879
_cod_depositor_comments
;
The following automatic conversions were performed:

'_symmetry_cell_setting' value 'Monoclinic' changed to 'monoclinic'
according to /home/saulius/struct/CIF-dictionaries/cif_core.dic
dictionary named 'cif_core.dic' version 2.4.2 from 2011-04-26.

Automatic conversion script
Id: cif_fix_values 1891 2012-01-12 08:04:46Z andrius 
;
_cod_original_sg_symbol_H-M P2(1)/n
_cod_database_code 4331482

loop_
_symmetry_equiv_pos_as_xyz
'x, y, z'
'-x+1/2, y+1/2, -z+1/2'
'-x, -y, -z'
'x-1/2, -y-1/2, z-1/2'

loop_
_atom_site_label
_atom_site_type_symbol
_atom_site_fract_x
_atom_site_fract_y
_atom_site_fract_z
_atom_site_U_iso_or_equiv
_atom_site_adp_type
_atom_site_occupancy
_atom_site_symmetry_multiplicity
_atom_site_calc_flag
_atom_site_refinement_flags
Os Os 0.11895(4) 0.784595(16) 0.68580(2) 0.02983(10) Uani 1 1 d .
I1 I 0.36078(9) 0.76459(4) 0.80989(4) 0.05313(19) Uani 1 1 d .
I2 I -0.11767(9) 0.81856(4) 0.56599(4) 0.05244(19) Uani 1 1 d .
O1 O 0.3316(10) 0.6949(4) 0.5819(5) 0.060(2) Uani 1 1 d .
O2 O -0.1301(10) 0.6679(4) 0.7208(4) 0.0560(19) Uani 1 1 d .
N1 N 0.2640(9) 0.8749(3) 0.6641(4) 0.0307(15) Uani 1 1 d .
N2 N -0.0089(9) 0.8583(3) 0.7549(4) 0.0312(15) Uani 1 1 d .
C1 C 0.2525(13) 0.7278(5) 0.6208(6) 0.045(2) Uani 1 1 d .
C2 C -0.0328(12) 0.7112(4) 0.7079(5) 0.0372(19) Uani 1 1 d .
C3 C 0.4054(11) 0.8804(5) 0.6191(5) 0.038(2) Uani 1 1 d .
H3A H 0.4505 0.8413 0.5960 0.045 Uiso 1 1 calc R
C4 C 0.4880(12) 0.9427(5) 0.6054(5) 0.038(2) Uani 1 1 d .
H4A H 0.5849 0.9445 0.5725 0.046 Uiso 1 1 calc R
C5 C 0.4292(11) 1.0010(4) 0.6393(5) 0.0333(18) Uani 1 1 d .
C6 C 0.2826(10) 0.9965(4) 0.6901(5) 0.0287(17) Uani 1 1 d .
C7 C 0.2079(11) 1.0515(4) 0.7324(5) 0.0316(18) Uani 1 1 d .
H7A H 0.2572 1.0947 0.7272 0.038 Uiso 1 1 calc R
C8 C 0.0685(12) 1.0434(4) 0.7800(5) 0.0341(19) Uani 1 1 d .
H8A H 0.0226 1.0812 0.8053 0.041 Uiso 1 1 calc R
C9 C -0.0100(11) 0.9784(4) 0.7922(5) 0.0297(17) Uani 1 1 d .
C10 C -0.1569(11) 0.9651(4) 0.8404(5) 0.0321(18) Uani 1 1 d .
C11 C -0.2245(12) 0.9009(5) 0.8420(6) 0.042(2) Uani 1 1 d .
H11A H -0.3220 0.8915 0.8729 0.051 Uiso 1 1 calc R
C12 C -0.1509(13) 0.8493(5) 0.7986(6) 0.045(2) Uani 1 1 d .
H12A H -0.2033 0.8063 0.8000 0.055 Uiso 1 1 calc R
C13 C 0.2054(11) 0.9320(4) 0.7008(5) 0.0294(17) Uani 1 1 d .
C14 C 0.0579(10) 0.9222(4) 0.7504(5) 0.0272(16) Uani 1 1 d .
C15 C 0.5234(11) 1.0656(4) 0.6207(5) 0.0329(18) Uani 1 1 d .
C16 C 0.7121(12) 1.0662(5) 0.6243(6) 0.043(2) Uani 1 1 d .
H16A H 0.7770 1.0275 0.6403 0.051 Uiso 1 1 calc R
C17 C 0.8031(13) 1.1245(5) 0.6041(6) 0.049(2) Uani 1 1 d .
H17A H 0.9296 1.1246 0.6066 0.059 Uiso 1 1 calc R
C18 C 0.7113(13) 1.1818(5) 0.5805(6) 0.046(2) Uani 1 1 d .
H18A H 0.7743 1.2204 0.5658 0.055 Uiso 1 1 calc R
C19 C 0.5270(14) 1.1819(5) 0.5788(6) 0.046(2) Uani 1 1 d .
H19A H 0.4637 1.2213 0.5639 0.055 Uiso 1 1 calc R
C20 C 0.4315(12) 1.1242(4) 0.5988(5) 0.0345(19) Uani 1 1 d .
H20A H 0.3050 1.1252 0.5974 0.041 Uiso 1 1 calc R
C21 C -0.2372(12) 1.0184(4) 0.8904(5) 0.0345(19) Uani 1 1 d .
C22 C -0.4252(13) 1.0249(5) 0.8892(6) 0.044(2) Uani 1 1 d .
H22A H -0.4985 0.9969 0.8566 0.052 Uiso 1 1 calc R
C23 C -0.5029(15) 1.0723(5) 0.9361(7) 0.056(3) Uani 1 1 d .
H23A H -0.6289 1.0760 0.9350 0.067 Uiso 1 1 calc R
C24 C -0.4005(17) 1.1139(5) 0.9837(7) 0.057(3) Uani 1 1 d .
H24A H -0.4554 1.1465 1.0142 0.069 Uiso 1 1 calc R
C25 C -0.2144(16) 1.1077(5) 0.9869(6) 0.055(3) Uani 1 1 d .
H25A H -0.1432 1.1353 1.0210 0.066 Uiso 1 1 calc R
C26 C -0.1320(13) 1.0604(5) 0.9395(6) 0.045(2) Uani 1 1 d .
H26A H -0.0059 1.0571 0.9409 0.054 Uiso 1 1 calc R

loop_
_atom_site_aniso_label
_atom_site_aniso_U_11
_atom_site_aniso_U_22
_atom_site_aniso_U_33
_atom_site_aniso_U_23
_atom_site_aniso_U_13
_atom_site_aniso_U_12
Os 0.02879(17) 0.02485(16) 0.03613(19) -0.00170(14) 0.00430(13) 0.00058(13)
I1 0.0447(4) 0.0536(4) 0.0593(4) 0.0125(3) -0.0123(3) -0.0073(3)
I2 0.0431(4) 0.0661(5) 0.0476(4) 0.0062(3) -0.0016(3) 0.0074(3)
O1 0.057(4) 0.050(4) 0.076(5) -0.021(4) 0.033(4) 0.004(4)
O2 0.067(5) 0.048(4) 0.054(5) -0.006(3) 0.014(4) -0.023(4)
N1 0.026(3) 0.029(4) 0.037(4) 0.006(3) 0.005(3) -0.001(3)
N2 0.031(3) 0.028(4) 0.036(4) 0.001(3) 0.011(3) -0.002(3)
C1 0.048(5) 0.032(5) 0.054(6) 0.005(4) 0.002(5) -0.011(4)
C2 0.042(5) 0.029(4) 0.040(5) -0.004(4) 0.002(4) -0.001(4)
C3 0.034(4) 0.039(5) 0.041(5) -0.006(4) 0.013(4) -0.001(4)
C4 0.034(5) 0.042(5) 0.040(5) -0.002(4) 0.021(4) -0.002(4)
C5 0.027(4) 0.037(5) 0.036(5) 0.000(4) 0.004(4) 0.000(3)
C6 0.027(4) 0.031(4) 0.029(4) -0.001(3) 0.003(3) -0.002(3)
C7 0.037(4) 0.021(4) 0.038(5) -0.005(3) 0.010(4) -0.005(3)
C8 0.040(5) 0.030(4) 0.033(5) -0.005(3) 0.008(4) 0.001(4)
C9 0.031(4) 0.030(4) 0.028(4) 0.004(3) 0.006(3) -0.001(3)
C10 0.033(4) 0.026(4) 0.038(5) -0.001(3) 0.010(4) 0.002(3)
C11 0.040(5) 0.038(5) 0.051(6) 0.002(4) 0.025(4) -0.004(4)
C12 0.044(5) 0.036(5) 0.058(6) -0.007(4) 0.018(5) -0.009(4)
C13 0.031(4) 0.030(4) 0.027(4) -0.003(3) 0.003(3) -0.001(3)
C14 0.030(4) 0.026(4) 0.026(4) 0.000(3) 0.002(3) 0.000(3)
C15 0.031(4) 0.037(5) 0.032(5) -0.002(4) 0.008(4) -0.008(4)
C16 0.030(4) 0.050(6) 0.049(6) 0.011(5) 0.008(4) -0.003(4)
C17 0.034(5) 0.062(7) 0.050(6) 0.008(5) 0.001(4) -0.013(5)
C18 0.052(6) 0.041(5) 0.045(6) 0.010(4) 0.009(5) -0.021(5)
C19 0.057(6) 0.037(5) 0.044(6) 0.005(4) 0.007(5) -0.003(4)
C20 0.032(4) 0.040(5) 0.031(5) 0.001(4) 0.002(4) 0.003(4)
C21 0.039(5) 0.028(4) 0.037(5) 0.002(4) 0.014(4) 0.000(4)
C22 0.040(5) 0.039(5) 0.053(6) -0.003(4) 0.016(4) 0.010(4)
C23 0.054(6) 0.045(6) 0.072(8) 0.012(5) 0.025(6) 0.014(5)
C24 0.082(8) 0.037(6) 0.056(7) -0.006(5) 0.034(6) 0.010(5)
C25 0.077(8) 0.046(6) 0.044(6) -0.008(5) 0.010(5) -0.007(5)
C26 0.042(5) 0.046(6) 0.047(6) -0.003(5) 0.010(4) 0.001(4)

loop_
_atom_type_symbol
_atom_type_description
_atom_type_scat_dispersion_real
_atom_type_scat_dispersion_imag
_atom_type_scat_source
C C 0.0033 0.0016 'International Tables Vol C Tables 4.2.6.8 and 6.1.1.4'
H H 0.0000 0.0000 'International Tables Vol C Tables 4.2.6.8 and 6.1.1.4'
N N 0.0061 0.0033 'International Tables Vol C Tables 4.2.6.8 and 6.1.1.4'
O O 0.0106 0.0060 'International Tables Vol C Tables 4.2.6.8 and 6.1.1.4'
I I -0.4742 1.8119 'International Tables Vol C Tables 4.2.6.8 and 6.1.1.4'
Os Os -1.2165 7.6030 'International Tables Vol C Tables 4.2.6.8 and 6.1.1.4'

loop_
_geom_angle_atom_site_label_1
_geom_angle_atom_site_label_2
_geom_angle_atom_site_label_3
_geom_angle
C2 Os C1 89.8(4)
C2 Os N1 173.2(3)
C1 Os N1 96.3(3)
C2 Os N2 97.3(3)
C1 Os N2 172.8(3)
N1 Os N2 76.5(3)
C2 Os I2 88.4(3)
C1 Os I2 92.6(3)
N1 Os I2 88.45(18)
N2 Os I2 87.52(19)
C2 Os I1 96.2(3)
C1 Os I1 91.4(3)
N1 Os I1 86.55(18)
N2 Os I1 87.98(19)
I2 Os I1 173.93(3)
C3 N1 C13 118.3(7)
C3 N1 Os 125.9(6)
C13 N1 Os 115.8(5)
C12 N2 C14 117.2(7)
C12 N2 Os 127.4(6)
C14 N2 Os 115.4(5)
O1 C1 Os 179.2(9)
O2 C2 Os 177.7(9)
N1 C3 C4 122.0(8)
C5 C4 C3 121.1(8)
C4 C5 C6 118.3(8)
C4 C5 C15 117.7(8)
C6 C5 C15 124.0(8)
C13 C6 C5 117.4(7)
C13 C6 C7 116.7(7)
C5 C6 C7 126.0(8)
C8 C7 C6 122.7(8)
C7 C8 C9 121.5(8)
C10 C9 C14 116.5(7)
C10 C9 C8 125.4(8)
C14 C9 C8 118.0(7)
C11 C10 C9 118.5(8)
C11 C10 C21 118.9(8)
C9 C10 C21 122.6(7)
C10 C11 C12 121.0(8)
N2 C12 C11 123.0(8)
N1 C13 C6 122.8(7)
N1 C13 C14 115.4(7)
C6 C13 C14 121.7(7)
N2 C14 C9 123.7(7)
N2 C14 C13 116.8(7)
C9 C14 C13 119.4(7)
C20 C15 C16 118.7(8)
C20 C15 C5 122.8(8)
C16 C15 C5 118.4(8)
C17 C16 C15 119.7(9)
C18 C17 C16 121.3(9)
C19 C18 C17 119.2(9)
C18 C19 C20 121.0(9)
C15 C20 C19 120.1(8)
C26 C21 C22 118.6(8)
C26 C21 C10 122.4(8)
C22 C21 C10 118.9(8)
C23 C22 C21 120.2(10)
C24 C23 C22 121.3(10)
C23 C24 C25 119.6(10)
C24 C25 C26 120.2(10)
C21 C26 C25 120.0(9)

loop_
_geom_bond_atom_site_label_1
_geom_bond_atom_site_label_2
_geom_bond_distance
Os C2 1.875(9)
Os C1 1.883(11)
Os N1 2.113(7)
Os N2 2.115(7)
Os I2 2.6781(7)
Os I1 2.7002(7)
O1 C1 1.110(11)
O2 C2 1.140(10)
N1 C3 1.329(10)
N1 C13 1.362(10)
N2 C12 1.326(10)
N2 C14 1.351(10)
C3 C4 1.391(12)
C4 C5 1.362(12)
C5 C6 1.420(11)
C5 C15 1.488(12)
C6 C13 1.405(11)
C6 C7 1.423(11)
C7 C8 1.349(11)
C8 C9 1.421(11)
C9 C10 1.415(11)
C9 C14 1.417(11)
C10 C11 1.357(12)
C10 C21 1.490(11)
C11 C12 1.380(12)
C13 C14 1.423(11)
C15 C20 1.376(12)
C15 C16 1.387(11)
C16 C17 1.379(13)
C17 C18 1.360(14)
C18 C19 1.356(13)
C19 C20 1.385(12)
C21 C26 1.376(13)
C21 C22 1.388(12)
C22 C23 1.370(13)
C23 C24 1.345(16)
C24 C25 1.373(15)
C25 C26 1.389(13)
